data_7009609
loop_
_publ_author_name
'Manikandan, Palanichamy'
'Justin Thomas, K. R.'
'Manoharan, Periakaruppan T.'

_publ_section_title
;
 Structural and spectral diversities in copper(II) complexes of
 2,6-bis(3,5-dimethylpyrazol-1-ylmethyl)pyridine&#x200A;&#x2021;
;
_journal_issue 16
_journal_name_full 'Journal of the Chemical Society, Dalton Transactions'
_journal_page_first 2779
_journal_paper_doi 10.1039/b002289f
_journal_year 2000
_chemical_formula_sum 'C17 H21 Br2 Cu N5'
_chemical_formula_weight 518.74
_chemical_name_systematic
; 
 ? 
;
_space_group_IT_number 15
_symmetry_cell_setting monoclinic
_symmetry_space_group_name_Hall '-C 2yc'
_symmetry_space_group_name_H-M 'C 1 2/c 1'
_atom_sites_solution_hydrogens geom
_atom_sites_solution_primary direct
_atom_sites_solution_secondary difmap
_audit_creation_method SHELXL
_cell_angle_alpha 90.00
_cell_angle_beta 97.401(9)
_cell_angle_gamma 90.00
_cell_formula_units_Z 8
_cell_length_a 7.8585(11)
_cell_length_b 15.843(8)
_cell_length_c 15.4787(13)
_cell_measurement_reflns_used 25
_cell_measurement_temperature 293(2)
_cell_volume 1911.1(10)
_computing_cell_refinement 'CAD4 Software'
_computing_data_collection 'CAD4 Software'
_computing_data_reduction MolEN
_computing_publication_material 'SHELXL-93 (Sheldrick, 1993)'
_computing_structure_refinement 'SHELXL-93 (Sheldrick, 1993)'
_computing_structure_solution 'SHELXS-86 (Sheldrick, 1990)'
_diffrn_ambient_temperature 293(2)
_diffrn_measurement_device 'Enraf-Nonius CAD4'
_diffrn_measurement_method \w-2\q
_diffrn_radiation_monochromator graphite
_diffrn_radiation_source 'fine-focus sealed tube'
_diffrn_radiation_type MoK\a
_diffrn_radiation_wavelength 0.71073
_diffrn_reflns_av_R_equivalents 0.0134
_diffrn_reflns_av_sigmaI/netI 0.0169
_diffrn_reflns_limit_h_max 9
_diffrn_reflns_limit_h_min 0
_diffrn_reflns_limit_k_max 18
_diffrn_reflns_limit_k_min 0
_diffrn_reflns_limit_l_max 18
_diffrn_reflns_limit_l_min -18
_diffrn_reflns_number 1825
_diffrn_reflns_theta_max 24.97
_diffrn_reflns_theta_min 2.57
_diffrn_standards_decay_% <1
_diffrn_standards_interval_time 1h
_diffrn_standards_number 2
_exptl_absorpt_coefficient_mu 5.334
_exptl_absorpt_correction_T_max 99.92
_exptl_absorpt_correction_T_min 47.90
_exptl_absorpt_correction_type 'PSI Scans'
_exptl_crystal_colour Green
_exptl_crystal_density_diffrn 1.803
_exptl_crystal_density_meas ?
_exptl_crystal_density_method .
_exptl_crystal_description Prism
_exptl_crystal_F_000 1028
_exptl_crystal_size_max 0.44
_exptl_crystal_size_mid 0.38
_exptl_crystal_size_min 0.21
_refine_diff_density_max 0.467
_refine_diff_density_min -0.583
_refine_diff_density_rms 0.091
_refine_ls_extinction_method none
_refine_ls_goodness_of_fit_all 1.158
_refine_ls_goodness_of_fit_obs 1.115
_refine_ls_matrix_type full
_refine_ls_number_parameters 115
_refine_ls_number_reflns 1693
_refine_ls_number_restraints 0
_refine_ls_restrained_S_all 1.158
_refine_ls_restrained_S_obs 1.115
_refine_ls_R_factor_all 0.0417
_refine_ls_R_factor_obs 0.0304
_refine_ls_shift/esd_max 0.001
_refine_ls_shift/esd_mean 0.000
_refine_ls_structure_factor_coef Fsqd
_refine_ls_weighting_details 'w=1/[\s^2^(Fo^2^)+(0.0444P)^2^+4.4150P] where P=(Fo^2^+2Fc^2^)/3'
_refine_ls_weighting_scheme calc
_refine_ls_wR_factor_all 0.0873
_refine_ls_wR_factor_obs 0.0768
_reflns_number_observed 1430
_reflns_number_total 1693
_reflns_observed_criterion >2sigma(I)
_cod_data_source_file b002289f.txt
_cod_data_source_block CuLBr2
_cod_depositor_comments
;
The following automatic conversions were performed:
'_symmetry_cell_setting' value 'Monoclinic' changed to 'monoclinic'
according to '/home/saulius/struct/CIF-dictionaries/cif_core.dic'
dictionary named 'cif_core.dic' version 2.4.1 from 2010-06-29.

Automatic conversion script
Id: cif_fix_enum 1527 2010-12-29 10:47:43Z saulius 

The following automatic conversions were performed:

'_refine_ls_weighting_scheme' value 'calc
w=1/[\s^2^(Fo^2^)+(0.0444P)^2^+4.4150P] where P=(Fo^2^+2Fc^2^)/3' was
changed to 'calc'. New tag '_refine_ls_weighting_details' was
created. The value of the new tag was set to
'w=1/[\s^2^(Fo^2^)+(0.0444P)^2^+4.4150P] where P=(Fo^2^+2Fc^2^)/3'.

Automatic conversion script
Id: cif_fix_values 3143 2015-03-26 13:38:13Z robertas 
;
_cod_original_sg_symbol_H-M 'C 2/c'
_cod_database_code 7009609

loop_
_symmetry_equiv_pos_as_xyz
'x, y, z'
'-x, y, -z+1/2'
'x+1/2, y+1/2, z'
'-x+1/2, y+1/2, -z+1/2'
'-x, -y, -z'
'x, -y, z-1/2'
'-x+1/2, -y+1/2, -z'
'x+1/2, -y+1/2, z-1/2'

loop_
_atom_site_aniso_label
_atom_site_aniso_U_11
_atom_site_aniso_U_22
_atom_site_aniso_U_33
_atom_site_aniso_U_23
_atom_site_aniso_U_13
_atom_site_aniso_U_12
Cu 0.0323(3) 0.0290(3) 0.0248(3) 0.000 -0.0010(2) 0.000
Br 0.0480(3) 0.0442(3) 0.0407(3) 0.0025(2) 0.0123(2) 0.0094(2)
N1 0.034(2) 0.027(2) 0.034(2) 0.000 0.003(2) 0.000
N2 0.035(2) 0.037(2) 0.031(2) 0.0019(13) 0.0005(13) -0.0051(13)
N4 0.031(2) 0.039(2) 0.035(2) 0.0004(14) -0.0018(13) -0.0010(13)
C1 0.043(2) 0.030(2) 0.033(2) 0.003(2) 0.007(2) -0.002(2)
C2 0.058(3) 0.033(2) 0.047(2) -0.002(2) 0.001(2) -0.011(2)
C3 0.072(4) 0.025(3) 0.066(4) 0.000 -0.002(3) 0.000
C6 0.030(2) 0.041(2) 0.051(2) 0.002(2) 0.000(2) -0.006(2)
C7 0.028(2) 0.054(2) 0.033(2) -0.009(2) -0.002(2) 0.008(2)
C8 0.046(2) 0.057(3) 0.028(2) 0.001(2) -0.003(2) 0.014(2)
C9 0.042(2) 0.042(2) 0.030(2) 0.001(2) 0.004(2) 0.009(2)
C10 0.038(2) 0.068(3) 0.050(3) -0.017(2) -0.007(2) 0.003(2)
C11 0.068(3) 0.040(2) 0.046(3) 0.011(2) 0.003(2) 0.001(2)

loop_
_atom_site_label
_atom_site_type_symbol
_atom_site_fract_x
_atom_site_fract_y
_atom_site_fract_z
_atom_site_U_iso_or_equiv
_atom_site_thermal_displace_type
_atom_site_occupancy
_atom_site_calc_flag
_atom_site_refinement_flags
_atom_site_disorder_group
Cu Cu 0.0000 0.11696(4) 0.7500 0.0291(2) Uani 1 d S .
Br Br 0.22292(5) 0.09814(3) 0.64878(3) 0.0437(2) Uani 1 d . .
N1 N 0.0000 0.2546(3) 0.7500 0.0319(9) Uani 1 d S .
N2 N 0.1825(4) 0.1110(2) 0.8496(2) 0.0348(7) Uani 1 d . .
N4 N 0.2810(4) 0.1799(2) 0.8752(2) 0.0352(7) Uani 1 d . .
C1 C 0.1402(5) 0.2973(2) 0.7831(2) 0.0349(8) Uani 1 d . .
C2 C 0.1430(6) 0.3845(3) 0.7854(3) 0.0468(10) Uani 1 d . .
H2 H 0.2404(6) 0.4131(3) 0.8104(3) 0.056 Uiso 1 calc R .
C3 C 0.0000 0.4284(4) 0.7500 0.055(2) Uani 1 d S .
H3 H 0.0000 0.4871(4) 0.7500 0.067 Uiso 1 calc SR .
C6 C 0.3002(5) 0.2479(3) 0.8142(3) 0.0415(9) Uani 1 d . .
H6A H 0.3441(5) 0.2242(3) 0.7637(3) 0.050 Uiso 1 calc R .
H6B H 0.3860(5) 0.2869(3) 0.8415(3) 0.050 Uiso 1 calc R .
C7 C 0.3802(5) 0.1646(3) 0.9523(2) 0.0390(9) Uani 1 d . .
C8 C 0.3399(5) 0.0848(3) 0.9775(3) 0.0447(10) Uani 1 d . .
H8 H 0.3848(5) 0.0571(3) 1.0284(3) 0.054 Uiso 1 calc R .
C9 C 0.2183(5) 0.0532(2) 0.9118(2) 0.0380(9) Uani 1 d . .
C10 C 0.5064(5) 0.2265(3) 0.9947(3) 0.0530(11) Uani 1 d . .
H10A H 0.5030(5) 0.2769(3) 0.9601(3) 0.064 Uiso 1 calc R .
H10B H 0.6194(5) 0.2026(3) 0.9999(3) 0.064 Uiso 1 calc R .
H10C H 0.4782(5) 0.2401(3) 1.0516(3) 0.064 Uiso 1 calc R .
C11 C 0.1379(6) -0.0321(3) 0.9051(3) 0.0515(11) Uani 1 d . .
H11A H 0.0587(6) -0.0356(3) 0.8526(3) 0.062 Uiso 1 calc R .
H11B H 0.0779(6) -0.0415(3) 0.9545(3) 0.062 Uiso 1 calc R .
H11C H 0.2255(6) -0.0742(3) 0.9040(3) 0.062 Uiso 1 calc R .

loop_
_atom_type_symbol
_atom_type_description
_atom_type_scat_dispersion_real
_atom_type_scat_dispersion_imag
_atom_type_scat_source
C C 0.0033 0.0016 'International Tables Vol C Tables 4.2.6.8 and 6.1.1.4'
Cu Cu 0.3201 1.2651 'International Tables Vol C Tables 4.2.6.8 and 6.1.1.4'
Br Br -0.2901 2.4595 'International Tables Vol C Tables 4.2.6.8 and 6.1.1.4'
N N 0.0061 0.0033 'International Tables Vol C Tables 4.2.6.8 and 6.1.1.4'
H H 0.0000 0.0000 'International Tables Vol C Tables 4.2.6.8 and 6.1.1.4'

loop_
_geom_angle_atom_site_label_1
_geom_angle_atom_site_label_2
_geom_angle_atom_site_label_3
_geom_angle
_geom_angle_site_symmetry_1
_geom_angle_site_symmetry_3
_geom_angle_publ_flag
N1 Cu N2 92.76(9) . 2_556 yes
N1 Cu N2 92.76(9) . . yes
N1 Cu Br 96.81(2) . . yes
N1 Cu Br 96.81(2) . 2_556 yes
N2 Cu N2 174.5(2) 2_556 . yes
N2 Cu Br 89.21(9) . . yes
N2 Cu Br 90.14(9) 2_556 . yes
N2 Cu Br 89.21(9) 2_556 2_556 yes
N2 Cu Br 90.14(9) . 2_556 yes
Br Cu Br 166.38(3) . 2_556 yes
C1 N1 C1 119.2(4) . 2_556 ?
C1 N1 Cu 120.4(2) . . ?
C1 N1 Cu 120.4(2) 2_556 . ?
C9 N2 N4 106.3(3) . . ?
C9 N2 Cu 131.6(3) . . ?
N4 N2 Cu 121.1(2) . . ?
C7 N4 N2 110.5(3) . . ?
C7 N4 C6 127.3(3) . . ?
N2 N4 C6 120.4(3) . . ?
N1 C1 C2 121.7(4) . . ?
N1 C1 C6 118.2(3) . . ?
C2 C1 C6 120.1(4) . . ?
C3 C2 C1 119.1(4) . . ?
C3 C2 H2 120.4(3) . . ?
C1 C2 H2 120.4(3) . . ?
C2 C3 C2 119.2(6) 2_556 . ?
C2 C3 H3 120.4(3) 2_556 . ?
C2 C3 H3 120.4(3) . . ?
N4 C6 C1 116.1(3) . . ?
N4 C6 H6A 108.3(2) . . ?
C1 C6 H6A 108.3(2) . . ?
N4 C6 H6B 108.3(2) . . ?
C1 C6 H6B 108.3(2) . . ?
H6A C6 H6B 107.4 . . ?
N4 C7 C8 106.6(3) . . ?
N4 C7 C10 122.9(4) . . ?
C8 C7 C10 130.4(4) . . ?
C7 C8 C9 106.5(4) . . ?
C7 C8 H8 126.7(2) . . ?
C9 C8 H8 126.7(2) . . ?
N2 C9 C8 110.0(4) . . ?
N2 C9 C11 121.7(4) . . ?
C8 C9 C11 128.3(4) . . ?
C7 C10 H10A 109.5(3) . . ?
C7 C10 H10B 109.5(2) . . ?
H10A C10 H10B 109.5 . . ?
C7 C10 H10C 109.5(2) . . ?
H10A C10 H10C 109.5 . . ?
H10B C10 H10C 109.5 . . ?
C9 C11 H11A 109.5(2) . . ?
C9 C11 H11B 109.5(2) . . ?
H11A C11 H11B 109.5 . . ?
C9 C11 H11C 109.5(2) . . ?
H11A C11 H11C 109.5 . . ?
H11B C11 H11C 109.5 . . ?

loop_
_geom_bond_atom_site_label_1
_geom_bond_atom_site_label_2
_geom_bond_distance
_geom_bond_site_symmetry_2
_geom_bond_publ_flag
Cu N1 2.181(4) . yes
Cu N2 1.968(3) . yes
Cu N2 1.968(3) 2_556 yes
Cu Br 2.5139(5) . yes
Cu Br 2.5139(5) 2_556 yes
N1 C1 1.338(4) . ?
N1 C1 1.338(4) 2_556 ?
N2 C9 1.332(5) . ?
N2 N4 1.367(4) . ?
N4 C7 1.361(5) . ?
N4 C6 1.453(5) . ?
C1 C2 1.382(5) . ?
C1 C6 1.507(5) . ?
C2 C3 1.374(5) . ?
C2 H2 0.93 . ?
C3 C2 1.374(5) 2_556 ?
C3 H3 0.93 . ?
C6 H6A 0.97 . ?
C6 H6B 0.97 . ?
C7 C8 1.372(6) . ?
C7 C10 1.487(6) . ?
C8 C9 1.395(6) . ?
C8 H8 0.93 . ?
C9 C11 1.491(6) . ?
C10 H10A 0.96 . ?
C10 H10B 0.96 . ?
C10 H10C 0.96 . ?
C11 H11A 0.96 . ?
C11 H11B 0.96 . ?
C11 H11C 0.96 . ?
